data_4327992
loop_
_publ_author_name
'Siew-Peng Chia'
'Hui-Xian Yeong'
'Cheuk-Wai So'

_publ_section_title
;
 Reactivity of Digermylenes toward Potassium Graphite: Synthesis and
 Characterization of Germylidenide Anions
;
_journal_name_full 'Inorganic Chemistry'
_journal_page_first 1002
_journal_page_last 1010
_journal_paper_doi 10.1021/ic202138t
_journal_volume 51
_journal_year 2012
_chemical_formula_moiety 'C32 H39 Cl Ge N2'
_chemical_formula_sum 'C32 H39 Cl Ge N2'
_chemical_formula_weight 559.69
_chemical_name_systematic
; 
 ? 
;
_space_group_IT_number 14
_symmetry_cell_setting monoclinic
_symmetry_space_group_name_Hall '-P 2ybc'
_symmetry_space_group_name_H-M 'P 1 21/c 1'
_atom_sites_solution_hydrogens geom
_atom_sites_solution_primary direct
_atom_sites_solution_secondary difmap
_audit_creation_method SHELXL-97
_cell_angle_alpha 90.00
_cell_angle_beta 118.9330(10)
_cell_angle_gamma 90.00
_cell_formula_units_Z 4
_cell_length_a 9.0808(2)
_cell_length_b 26.5379(5)
_cell_length_c 14.0952(2)
_cell_measurement_reflns_used 9845
_cell_measurement_temperature 103(2)
_cell_measurement_theta_max 27.23
_cell_measurement_theta_min 2.41
_cell_volume 2972.78(10)
_computing_cell_refinement 'Bruker SAINT'
_computing_data_collection 'Bruker APEX2'
_computing_data_reduction 'Bruker SAINT'
_computing_molecular_graphics 'Bruker SHELXTL'
_computing_publication_material 'Bruker SHELXTL'
_computing_structure_refinement 'SHELXL-97 (Sheldrick, 2008)'
_computing_structure_solution 'SHELXS-97 (Sheldrick, 2008)'
_diffrn_ambient_temperature 103(2)
_diffrn_measured_fraction_theta_full 0.976
_diffrn_measured_fraction_theta_max 0.976
_diffrn_measurement_device_type 'Bruker APEX-II CCD'
_diffrn_measurement_method '\f and \w scans'
_diffrn_radiation_monochromator graphite
_diffrn_radiation_source 'fine-focus sealed tube'
_diffrn_radiation_type MoK\a
_diffrn_radiation_wavelength 0.71073
_diffrn_reflns_av_R_equivalents 0.0534
_diffrn_reflns_av_sigmaI/netI 0.0465
_diffrn_reflns_limit_h_max 12
_diffrn_reflns_limit_h_min -12
_diffrn_reflns_limit_k_max 37
_diffrn_reflns_limit_k_min -37
_diffrn_reflns_limit_l_max 20
_diffrn_reflns_limit_l_min -20
_diffrn_reflns_number 73916
_diffrn_reflns_theta_full 30.77
_diffrn_reflns_theta_max 30.77
_diffrn_reflns_theta_min 1.53
_exptl_absorpt_coefficient_mu 1.142
_exptl_absorpt_correction_T_max 0.9346
_exptl_absorpt_correction_T_min 0.8037
_exptl_absorpt_correction_type multi-scan
_exptl_absorpt_process_details sadabs
_exptl_crystal_colour yellow
_exptl_crystal_density_diffrn 1.251
_exptl_crystal_description plate
_exptl_crystal_F_000 1176
_exptl_crystal_size_max 0.20
_exptl_crystal_size_mid 0.20
_exptl_crystal_size_min 0.06
_refine_diff_density_max 1.651
_refine_diff_density_min -0.926
_refine_diff_density_rms 0.107
_refine_ls_extinction_method none
_refine_ls_goodness_of_fit_ref 1.087
_refine_ls_hydrogen_treatment constr
_refine_ls_matrix_type full
_refine_ls_number_parameters 474
_refine_ls_number_reflns 9068
_refine_ls_number_restraints 380
_refine_ls_restrained_S_all 1.067
_refine_ls_R_factor_all 0.0952
_refine_ls_R_factor_gt 0.0572
_refine_ls_shift/su_max 0.001
_refine_ls_shift/su_mean 0.000
_refine_ls_structure_factor_coef Fsqd
_refine_ls_weighting_details 'calc w=1/[\s^2^(Fo^2^)+(0.0854P)^2^+3.6307P] where P=(Fo^2^+2Fc^2^)/3'
_refine_ls_weighting_scheme calc
_refine_ls_wR_factor_gt 0.1605
_refine_ls_wR_factor_ref 0.1840
_reflns_number_gt 6251
_reflns_number_total 9068
_reflns_threshold_expression >2sigma(I)
_cod_data_source_file ic202138t_si_002_1.cif
_cod_data_source_block scw303s
_cod_database_code 4327992

loop_
_symmetry_equiv_pos_as_xyz
'x, y, z'
'-x, y+1/2, -z+1/2'
'-x, -y, -z'
'x, -y-1/2, z-1/2'

loop_
_atom_site_label
_atom_site_type_symbol
_atom_site_fract_x
_atom_site_fract_y
_atom_site_fract_z
_atom_site_U_iso_or_equiv
_atom_site_adp_type
_atom_site_occupancy
_atom_site_symmetry_multiplicity
_atom_site_calc_flag
_atom_site_refinement_flags
_atom_site_disorder_assembly
_atom_site_disorder_group
Ge1 Ge 0.08764(4) 0.794946(14) 0.08751(3) 0.02865(12) Uani 0.8305(13) 1 d P A 1
Cl1 Cl 0.34402(9) 0.80875(3) 0.24309(6) 0.02383(16) Uani 0.8305(13) 1 d P A 1
Ge1A Ge 0.2032(2) 0.81135(7) 0.11897(15) 0.0319(6) Uani 0.1695(13) 1 d P A 2
Cl1A Cl -0.0427(5) 0.77886(14) 0.1000(3) 0.0293(9) Uani 0.1695(13) 1 d P A 2
N1 N 0.2105(3) 0.73733(11) 0.0318(2) 0.0369(6) Uani 1 1 d . . .
C1 C 0.2496(4) 0.68545(13) 0.0649(2) 0.0370(7) Uani 1 1 d . A .
C2 C 0.1178(4) 0.65037(14) 0.0230(3) 0.0412(7) Uani 1 1 d . . .
C3 C -0.0619(4) 0.66644(15) -0.0546(3) 0.0486(9) Uani 1 1 d . A .
H3 H -0.0768 0.7016 -0.0353 0.058 Uiso 1 1 calc R . .
C4 C -0.0934(5) 0.66698(16) -0.1713(3) 0.0564(10) Uani 1 1 d . . .
H4A H -0.0144 0.6902 -0.1771 0.085 Uiso 1 1 calc R A .
H4B H -0.2090 0.6780 -0.2198 0.085 Uiso 1 1 calc R . .
H4C H -0.0772 0.6330 -0.1918 0.085 Uiso 1 1 calc R . .
C5 C -0.1927(5) 0.6334(2) -0.0466(4) 0.0662(12) Uani 1 1 d . . .
H5A H -0.1917 0.5997 -0.0748 0.099 Uiso 1 1 calc R A .
H5B H -0.3045 0.6485 -0.0892 0.099 Uiso 1 1 calc R . .
H5C H -0.1661 0.6308 0.0294 0.099 Uiso 1 1 calc R . .
C6 C 0.1586(4) 0.60058(14) 0.0527(3) 0.0436(8) Uani 1 1 d . A .
H6 H 0.0727 0.5757 0.0243 0.052 Uiso 1 1 calc R . .
C7 C 0.3227(4) 0.58625(15) 0.1232(3) 0.0459(8) Uani 1 1 d . . .
H7 H 0.3482 0.5518 0.1428 0.055 Uiso 1 1 calc R A .
C8 C 0.4489(4) 0.62175(14) 0.1649(3) 0.0445(8) Uani 1 1 d . A .
H8 H 0.5606 0.6114 0.2138 0.053 Uiso 1 1 calc R . .
C9 C 0.4166(4) 0.67234(13) 0.1369(3) 0.0397(7) Uani 1 1 d . . .
C10 C 0.5594(4) 0.71036(14) 0.1816(3) 0.0474(8) Uani 1 1 d . A .
H10 H 0.5088 0.7448 0.1625 0.057 Uiso 1 1 calc R . .
C11 C 0.6630(5) 0.70721(18) 0.3047(4) 0.0691(13) Uani 1 1 d . . .
H11A H 0.5898 0.7131 0.3367 0.104 Uiso 1 1 calc R A .
H11B H 0.7518 0.7328 0.3309 0.104 Uiso 1 1 calc R . .
H11C H 0.7140 0.6737 0.3256 0.104 Uiso 1 1 calc R . .
C12 C 0.6690(6) 0.70322(18) 0.1280(6) 0.0774(15) Uani 1 1 d . . .
H12A H 0.7621 0.7274 0.1585 0.116 Uiso 1 1 calc R A .
H12B H 0.6011 0.7088 0.0498 0.116 Uiso 1 1 calc R . .
H12C H 0.7141 0.6689 0.1413 0.116 Uiso 1 1 calc R . .
C13 C 0.2197(4) 0.75270(14) -0.0517(3) 0.0388(7) Uani 1 1 d . A .
H13 H 0.2566 0.7308 -0.0893 0.047 Uiso 1 1 calc R . .
C14 C 0.1719(4) 0.80441(13) -0.0871(3) 0.0370(7) Uani 1 1 d . . .
C15 C 0.1676(5) 0.82451(16) -0.1805(3) 0.0520(10) Uani 1 1 d . A .
H15 H 0.1976 0.8042 -0.2240 0.062 Uiso 1 1 calc R . .
C16 C 0.1200(6) 0.87328(18) -0.2085(4) 0.0652(13) Uani 1 1 d . . .
H16 H 0.1180 0.8870 -0.2714 0.078 Uiso 1 1 calc R A .
C17 C 0.0747(5) 0.90295(16) -0.1466(3) 0.0537(10) Uani 1 1 d . A .
H17 H 0.0432 0.9371 -0.1662 0.064 Uiso 1 1 calc R . .
C18 C 0.0751(3) 0.88268(12) -0.0545(3) 0.0361(7) Uani 1 1 d . . .
C19 C 0.1248(3) 0.83325(12) -0.0236(2) 0.0316(6) Uani 1 1 d . A .
C20 C 0.0249(3) 0.91332(12) 0.0112(3) 0.0363(7) Uani 1 1 d D A .
H20 H -0.0065 0.9477 -0.0051 0.044 Uiso 1 1 calc R B 1
N2 N 0.0256(17) 0.8911(4) 0.0920(8) 0.0239(16) Uani 0.612(8) 1 d PDU A 1
C21 C -0.0270(9) 0.9243(6) 0.1493(9) 0.0268(17) Uani 0.612(8) 1 d PDU A 1
C22 C -0.2009(9) 0.9287(3) 0.1145(6) 0.0305(15) Uani 0.612(8) 1 d PDU A 1
C23 C -0.3329(7) 0.9021(3) 0.0127(6) 0.0383(14) Uani 0.612(8) 1 d PDU A 1
H23 H -0.2795 0.8937 -0.0329 0.046 Uiso 0.612(8) 1 calc PR A 1
C24 C -0.3870(8) 0.8528(3) 0.0417(5) 0.061(2) Uani 0.612(8) 1 d PDU A 1
H24A H -0.2898 0.8302 0.0768 0.092 Uiso 0.612(8) 1 calc PR A 1
H24B H -0.4743 0.8369 -0.0244 0.092 Uiso 0.612(8) 1 calc PR A 1
H24C H -0.4317 0.8595 0.0913 0.092 Uiso 0.612(8) 1 calc PR A 1
C25 C -0.4845(11) 0.9356(3) -0.0547(6) 0.065(2) Uani 0.612(8) 1 d PDU A 1
H25A H -0.5478 0.9410 -0.0156 0.097 Uiso 0.612(8) 1 calc PR A 1
H25B H -0.5572 0.9192 -0.1243 0.097 Uiso 0.612(8) 1 calc PR A 1
H25C H -0.4460 0.9681 -0.0676 0.097 Uiso 0.612(8) 1 calc PR A 1
C26 C -0.2475(10) 0.9567(3) 0.1780(7) 0.0361(16) Uani 0.612(8) 1 d PDU A 1
H26 H -0.3635 0.9599 0.1571 0.043 Uiso 0.612(8) 1 calc PR A 1
C27 C -0.1306(11) 0.9799(3) 0.2704(8) 0.0359(17) Uani 0.612(8) 1 d PDU A 1
H27 H -0.1657 0.9993 0.3125 0.043 Uiso 0.612(8) 1 calc PR A 1
C28 C 0.0388(10) 0.9752(4) 0.3029(9) 0.0352(18) Uani 0.612(8) 1 d PDU A 1
H28 H 0.1188 0.9907 0.3684 0.042 Uiso 0.612(8) 1 calc PR A 1
C29 C 0.0950(10) 0.9482(5) 0.2421(9) 0.0311(19) Uani 0.612(8) 1 d PDU A 1
C30 C 0.2799(13) 0.9459(5) 0.2714(10) 0.041(3) Uani 0.612(8) 1 d PDU A 1
H30 H 0.2958 0.9141 0.2395 0.049 Uiso 0.612(8) 1 calc PR A 1
C31 C 0.3250(14) 0.9895(6) 0.2190(10) 0.057(3) Uani 0.612(8) 1 d PDU A 1
H31A H 0.2560 0.9875 0.1400 0.086 Uiso 0.612(8) 1 calc PR A 1
H31B H 0.4443 0.9873 0.2390 0.086 Uiso 0.612(8) 1 calc PR A 1
H31C H 0.3038 1.0216 0.2446 0.086 Uiso 0.612(8) 1 calc PR A 1
C32 C 0.398(2) 0.9436(6) 0.3918(11) 0.076(5) Uani 0.612(8) 1 d PDU A 1
H32A H 0.3899 0.9748 0.4259 0.114 Uiso 0.612(8) 1 calc PR A 1
H32B H 0.5140 0.9394 0.4049 0.114 Uiso 0.612(8) 1 calc PR A 1
H32C H 0.3684 0.9149 0.4228 0.114 Uiso 0.612(8) 1 calc PR A 1
N2A N 0.025(3) 0.9009(7) 0.0994(14) 0.036(4) Uani 0.388(8) 1 d PDU A 2
C21A C -0.0124(16) 0.9282(10) 0.1733(15) 0.032(3) Uani 0.388(8) 1 d PDU A 2
C22A C -0.1809(14) 0.9328(5) 0.1536(10) 0.035(3) Uani 0.388(8) 1 d PDU A 2
C23A C -0.3207(10) 0.9025(4) 0.0628(9) 0.036(2) Uani 0.388(8) 1 d PDU A 2
H23A H -0.2707 0.8704 0.0540 0.044 Uiso 0.388(8) 1 calc PR A 2
C24A C -0.4625(11) 0.8888(5) 0.0881(9) 0.057(3) Uani 0.388(8) 1 d PDU A 2
H24D H -0.4143 0.8725 0.1593 0.086 Uiso 0.388(8) 1 calc PR A 2
H24E H -0.5413 0.8657 0.0325 0.086 Uiso 0.388(8) 1 calc PR A 2
H24F H -0.5222 0.9195 0.0885 0.086 Uiso 0.388(8) 1 calc PR A 2
C25A C -0.3951(14) 0.9312(5) -0.0452(8) 0.050(3) Uani 0.388(8) 1 d PDU A 2
H25D H -0.4643 0.9592 -0.0436 0.075 Uiso 0.388(8) 1 calc PR A 2
H25E H -0.4647 0.9083 -0.1047 0.075 Uiso 0.388(8) 1 calc PR A 2
H25F H -0.3036 0.9444 -0.0560 0.075 Uiso 0.388(8) 1 calc PR A 2
C26A C -0.2089(15) 0.9645(5) 0.2204(11) 0.035(2) Uani 0.388(8) 1 d PDU A 2
H26A H -0.3210 0.9698 0.2066 0.041 Uiso 0.388(8) 1 calc PR A 2
C27A C -0.0800(17) 0.9888(6) 0.3062(11) 0.038(3) Uani 0.388(8) 1 d PDU A 2
H27A H -0.1034 1.0105 0.3509 0.045 Uiso 0.388(8) 1 calc PR A 2
C28A C 0.0825(16) 0.9818(7) 0.3275(13) 0.034(3) Uani 0.388(8) 1 d PDU A 2
H28A H 0.1713 0.9991 0.3863 0.041 Uiso 0.388(8) 1 calc PR A 2
C29A C 0.1190(17) 0.9496(9) 0.2641(15) 0.034(3) Uani 0.388(8) 1 d PDU A 2
C30A C 0.2999(17) 0.9380(7) 0.2912(15) 0.032(3) Uani 0.388(8) 1 d PDU A 2
H30A H 0.3010 0.9083 0.2477 0.039 Uiso 0.388(8) 1 calc PR A 2
C31A C 0.364(2) 0.9848(9) 0.2586(16) 0.057(4) Uani 0.388(8) 1 d PDU A 2
H31D H 0.2968 0.9902 0.1803 0.086 Uiso 0.388(8) 1 calc PR A 2
H31E H 0.4824 0.9797 0.2776 0.086 Uiso 0.388(8) 1 calc PR A 2
H31F H 0.3552 1.0143 0.2972 0.086 Uiso 0.388(8) 1 calc PR A 2
C32A C 0.404(3) 0.9264(10) 0.4099(15) 0.058(5) Uani 0.388(8) 1 d PDU A 2
H32D H 0.3844 0.9521 0.4523 0.087 Uiso 0.388(8) 1 calc PR A 2
H32E H 0.5237 0.9262 0.4298 0.087 Uiso 0.388(8) 1 calc PR A 2
H32F H 0.3728 0.8932 0.4251 0.087 Uiso 0.388(8) 1 calc PR A 2

loop_
_atom_site_aniso_label
_atom_site_aniso_U_11
_atom_site_aniso_U_22
_atom_site_aniso_U_33
_atom_site_aniso_U_23
_atom_site_aniso_U_13
_atom_site_aniso_U_12
Ge1 0.0253(2) 0.0314(2) 0.02677(19) 0.00272(14) 0.01064(14) -0.00075(14)
Cl1 0.0218(3) 0.0241(3) 0.0168(3) -0.0001(3) 0.0024(2) 0.0062(2)
Ge1A 0.0303(11) 0.0306(10) 0.0247(10) -0.0018(7) 0.0052(7) 0.0031(7)
Cl1A 0.047(2) 0.0163(15) 0.035(2) -0.0020(14) 0.0280(18) -0.0041(14)
N1 0.0315(12) 0.0448(15) 0.0279(12) -0.0016(11) 0.0091(10) 0.0111(11)
C1 0.0362(15) 0.0457(18) 0.0266(14) -0.0042(13) 0.0133(12) 0.0117(13)
C2 0.0366(15) 0.053(2) 0.0294(15) -0.0098(14) 0.0123(12) 0.0102(14)
C3 0.0377(16) 0.052(2) 0.0367(17) -0.0176(15) 0.0026(13) 0.0082(15)
C4 0.051(2) 0.056(2) 0.0340(18) -0.0089(16) -0.0013(15) 0.0018(17)
C5 0.0375(19) 0.089(3) 0.065(3) -0.019(2) 0.0195(18) 0.007(2)
C6 0.0398(16) 0.051(2) 0.0390(18) -0.0045(15) 0.0182(14) 0.0042(14)
C7 0.0449(18) 0.050(2) 0.0435(19) 0.0073(15) 0.0220(15) 0.0100(15)
C8 0.0370(16) 0.054(2) 0.0388(17) 0.0076(15) 0.0153(14) 0.0168(15)
C9 0.0345(15) 0.0487(19) 0.0341(16) -0.0022(14) 0.0151(13) 0.0099(13)
C10 0.0334(16) 0.046(2) 0.054(2) -0.0015(16) 0.0143(15) 0.0115(14)
C11 0.042(2) 0.068(3) 0.059(3) -0.005(2) -0.0060(18) 0.0035(19)
C12 0.061(3) 0.058(3) 0.131(5) -0.010(3) 0.060(3) 0.000(2)
C13 0.0267(13) 0.0526(19) 0.0327(15) -0.0121(14) 0.0109(12) -0.0029(13)
C14 0.0255(13) 0.0502(19) 0.0327(15) -0.0063(13) 0.0120(11) -0.0107(12)
C15 0.055(2) 0.068(3) 0.0426(19) -0.0113(18) 0.0314(17) -0.0287(19)
C16 0.087(3) 0.070(3) 0.052(2) 0.003(2) 0.044(2) -0.036(2)
C17 0.059(2) 0.052(2) 0.050(2) 0.0116(17) 0.0268(18) -0.0194(18)
C18 0.0226(12) 0.0423(17) 0.0376(16) 0.0073(13) 0.0098(11) -0.0081(11)
C19 0.0187(11) 0.0415(16) 0.0278(13) -0.0004(12) 0.0059(10) -0.0056(11)
C20 0.0240(13) 0.0304(15) 0.0504(18) 0.0123(13) 0.0148(12) -0.0005(11)
N2 0.022(2) 0.013(4) 0.036(3) 0.004(2) 0.014(2) 0.003(3)
C21 0.025(3) 0.022(3) 0.037(4) 0.007(3) 0.018(2) 0.004(2)
C22 0.026(3) 0.032(3) 0.037(4) 0.012(3) 0.018(3) 0.008(2)
C23 0.023(2) 0.060(4) 0.030(3) 0.009(3) 0.012(3) 0.006(2)
C24 0.045(3) 0.062(4) 0.047(4) 0.006(3) -0.001(3) -0.013(3)
C25 0.046(4) 0.078(5) 0.048(4) 0.022(4) 0.006(3) 0.017(4)
C26 0.025(3) 0.037(4) 0.048(4) 0.004(3) 0.020(3) 0.008(3)
C27 0.039(5) 0.029(4) 0.049(5) 0.000(3) 0.028(4) 0.007(3)
C28 0.034(4) 0.028(3) 0.044(5) -0.005(3) 0.020(3) -0.004(3)
C29 0.028(3) 0.031(3) 0.041(5) 0.002(3) 0.023(3) 0.006(3)
C30 0.031(3) 0.042(5) 0.043(5) -0.005(4) 0.013(3) 0.009(3)
C31 0.034(5) 0.064(6) 0.074(7) -0.003(6) 0.027(5) -0.007(4)
C32 0.052(5) 0.098(11) 0.060(7) -0.012(6) 0.013(5) 0.022(6)
N2A 0.032(5) 0.011(6) 0.051(6) -0.001(4) 0.010(4) 0.002(4)
C21A 0.034(5) 0.026(5) 0.040(6) 0.012(5) 0.021(4) 0.007(4)
C22A 0.026(4) 0.032(4) 0.040(6) 0.013(5) 0.010(4) 0.004(3)
C23A 0.019(3) 0.042(4) 0.041(5) 0.010(4) 0.010(4) 0.008(3)
C24A 0.028(4) 0.078(7) 0.058(6) 0.019(5) 0.015(4) -0.001(4)
C25A 0.027(4) 0.075(7) 0.042(5) 0.009(5) 0.012(4) 0.006(5)
C26A 0.027(6) 0.032(6) 0.041(7) 0.001(5) 0.014(5) 0.005(4)
C27A 0.042(6) 0.033(5) 0.041(6) 0.002(4) 0.022(5) 0.005(5)
C28A 0.027(5) 0.038(6) 0.041(6) -0.007(4) 0.018(4) 0.002(4)
C29A 0.036(5) 0.031(5) 0.034(6) 0.008(4) 0.016(4) -0.002(4)
C30A 0.025(5) 0.039(6) 0.040(6) -0.002(5) 0.021(5) -0.004(4)
C31A 0.037(8) 0.063(8) 0.076(12) 0.011(8) 0.031(8) -0.011(7)
C32A 0.037(6) 0.093(14) 0.046(7) -0.004(7) 0.021(5) 0.018(7)

loop_
_atom_type_symbol
_atom_type_description
_atom_type_scat_dispersion_real
_atom_type_scat_dispersion_imag
_atom_type_scat_source
C C 0.0033 0.0016 'International Tables Vol C Tables 4.2.6.8 and 6.1.1.4'
H H 0.0000 0.0000 'International Tables Vol C Tables 4.2.6.8 and 6.1.1.4'
Cl Cl 0.1484 0.1585 'International Tables Vol C Tables 4.2.6.8 and 6.1.1.4'
Ge Ge 0.1547 1.8001 'International Tables Vol C Tables 4.2.6.8 and 6.1.1.4'
N N 0.0061 0.0033 'International Tables Vol C Tables 4.2.6.8 and 6.1.1.4'

loop_
_geom_angle_atom_site_label_1
_geom_angle_atom_site_label_2
_geom_angle_atom_site_label_3
_geom_angle
C19 Ge1 N1 76.97(12)
C19 Ge1 Cl1 100.61(8)
N1 Ge1 Cl1 89.82(7)
C19 Ge1A Cl1A 98.59(15)
C19 Ge1A N1 77.81(13)
Cl1A Ge1A N1 84.05(13)
C13 N1 C1 119.0(3)
C13 N1 Ge1 111.5(2)
C1 N1 Ge1 128.5(2)
C13 N1 Ge1A 104.2(2)
C1 N1 Ge1A 134.2(2)
Ge1 N1 Ge1A 25.58(6)
C9 C1 C2 123.0(3)
C9 C1 N1 118.8(3)
C2 C1 N1 118.1(3)
C6 C2 C1 117.3(3)
C6 C2 C3 121.5(3)
C1 C2 C3 121.1(3)
C2 C3 C5 112.9(4)
C2 C3 C4 110.7(3)
C5 C3 C4 109.8(3)
C2 C3 H3 107.7
C5 C3 H3 107.7
C4 C3 H3 107.7
C3 C4 H4A 109.5
C3 C4 H4B 109.5
H4A C4 H4B 109.5
C3 C4 H4C 109.5
H4A C4 H4C 109.5
H4B C4 H4C 109.5
C3 C5 H5A 109.5
C3 C5 H5B 109.5
H5A C5 H5B 109.5
C3 C5 H5C 109.5
H5A C5 H5C 109.5
H5B C5 H5C 109.5
C2 C6 C7 121.2(3)
C2 C6 H6 119.4
C7 C6 H6 119.4
C8 C7 C6 120.2(3)
C8 C7 H7 119.9
C6 C7 H7 119.9
C7 C8 C9 121.5(3)
C7 C8 H8 119.3
C9 C8 H8 119.3
C8 C9 C1 116.8(3)
C8 C9 C10 120.2(3)
C1 C9 C10 122.9(3)
C9 C10 C12 110.1(3)
C9 C10 C11 111.6(3)
C12 C10 C11 111.5(4)
C9 C10 H10 107.8
C12 C10 H10 107.8
C11 C10 H10 107.8
C10 C11 H11A 109.5
C10 C11 H11B 109.5
H11A C11 H11B 109.5
C10 C11 H11C 109.5
H11A C11 H11C 109.5
H11B C11 H11C 109.5
C10 C12 H12A 109.5
C10 C12 H12B 109.5
H12A C12 H12B 109.5
C10 C12 H12C 109.5
H12A C12 H12C 109.5
H12B C12 H12C 109.5
N1 C13 C14 118.2(3)
N1 C13 H13 120.9
C14 C13 H13 120.9
C19 C14 C15 121.1(3)
C19 C14 C13 115.6(3)
C15 C14 C13 123.3(3)
C16 C15 C14 119.6(4)
C16 C15 H15 120.2
C14 C15 H15 120.2
C15 C16 C17 120.7(4)
C15 C16 H16 119.7
C17 C16 H16 119.7
C16 C17 C18 119.9(4)
C16 C17 H17 120.0
C18 C17 H17 120.0
C19 C18 C17 120.5(3)
C19 C18 C20 118.8(3)
C17 C18 C20 120.7(3)
C18 C19 C14 118.2(3)
C18 C19 Ge1A 121.9(2)
C14 C19 Ge1A 116.4(2)
C18 C19 Ge1 124.5(2)
C14 C19 Ge1 116.0(2)
Ge1A C19 Ge1 29.93(8)
N2 C20 N2A 12.6(12)
N2 C20 C18 116.0(5)
N2A C20 C18 127.9(9)
N2 C20 H20 122.0
N2A C20 H20 110.0
C18 C20 H20 122.0
C20 N2 C21 111.1(10)
C29 C21 C22 122.4(7)
C29 C21 N2 118.8(7)
C22 C21 N2 118.6(8)
C26 C22 C21 117.5(7)
C26 C22 C23 120.8(6)
C21 C22 C23 121.7(7)
C24 C23 C25 111.0(6)
C24 C23 C22 110.7(6)
C25 C23 C22 112.2(6)
C24 C23 H23 107.6
C25 C23 H23 107.6
C22 C23 H23 107.6
C27 C26 C22 121.4(6)
C27 C26 H26 119.3
C22 C26 H26 119.3
C26 C27 C28 120.1(7)
C26 C27 H27 119.9
C28 C27 H27 119.9
C27 C28 C29 121.7(7)
C27 C28 H28 119.2
C29 C28 H28 119.2
C28 C29 C21 116.9(6)
C28 C29 C30 122.6(8)
C21 C29 C30 120.5(7)
C32 C30 C29 113.6(10)
C32 C30 C31 111.2(9)
C29 C30 C31 110.9(8)
C32 C30 H30 106.9
C29 C30 H30 106.9
C31 C30 H30 106.9
C20 N2A C21A 132.9(17)
C29A C21A C22A 120.7(11)
C29A C21A N2A 118.5(13)
C22A C21A N2A 120.9(13)
C26A C22A C21A 117.2(10)
C26A C22A C23A 122.9(10)
C21A C22A C23A 119.9(10)
C22A C23A C25A 111.0(8)
C22A C23A C24A 112.4(9)
C25A C23A C24A 109.3(7)
C22A C23A H23A 108.0
C25A C23A H23A 108.0
C24A C23A H23A 108.0
C23A C24A H24D 109.5
C23A C24A H24E 109.5
H24D C24A H24E 109.5
C23A C24A H24F 109.5
H24D C24A H24F 109.5
H24E C24A H24F 109.5
C23A C25A H25D 109.5
C23A C25A H25E 109.5
H25D C25A H25E 109.5
C23A C25A H25F 109.5
H25D C25A H25F 109.5
H25E C25A H25F 109.5
C27A C26A C22A 122.1(10)
C27A C26A H26A 119.0
C22A C26A H26A 119.0
C28A C27A C26A 119.9(11)
C28A C27A H27A 120.0
C26A C27A H27A 120.0
C27A C28A C29A 120.7(11)
C27A C28A H28A 119.6
C29A C28A H28A 119.6
C21A C29A C28A 118.9(11)
C21A C29A C30A 119.3(12)
C28A C29A C30A 121.8(12)
C32A C30A C29A 110.0(12)
C32A C30A C31A 111.9(13)
C29A C30A C31A 106.3(13)
C32A C30A H30A 109.5
C29A C30A H30A 109.5
C31A C30A H30A 109.5
C30A C31A H31D 109.5
C30A C31A H31E 109.5
H31D C31A H31E 109.5
C30A C31A H31F 109.5
H31D C31A H31F 109.5
H31E C31A H31F 109.5
C30A C32A H32D 109.5
C30A C32A H32E 109.5
H32D C32A H32E 109.5
C30A C32A H32F 109.5
H32D C32A H32F 109.5
H32E C32A H32F 109.5

loop_
_geom_bond_atom_site_label_1
_geom_bond_atom_site_label_2
_geom_bond_distance
Ge1 C19 2.028(3)
Ge1 N1 2.247(3)
Ge1 Cl1 2.3288(8)
Ge1A C19 1.870(3)
Ge1A Cl1A 2.286(4)
Ge1A N1 2.335(3)
N1 C13 1.286(4)
N1 C1 1.442(4)
C1 C9 1.400(4)
C1 C2 1.401(5)
C2 C6 1.381(5)
C2 C3 1.522(4)
C3 C5 1.523(6)
C3 C4 1.527(5)
C3 H3 1.0000
C4 H4A 0.9800
C4 H4B 0.9800
C4 H4C 0.9800
C5 H5A 0.9800
C5 H5B 0.9800
C5 H5C 0.9800
C6 C7 1.386(5)
C6 H6 0.9500
C7 C8 1.376(5)
C7 H7 0.9500
C8 C9 1.390(5)
C8 H8 0.9500
C9 C10 1.519(5)
C10 C12 1.523(6)
C10 C11 1.525(6)
C10 H10 1.0000
C11 H11A 0.9800
C11 H11B 0.9800
C11 H11C 0.9800
C12 H12A 0.9800
C12 H12B 0.9800
C12 H12C 0.9800
C13 C14 1.453(5)
C13 H13 0.9500
C14 C19 1.393(5)
C14 C15 1.404(5)
C15 C16 1.361(7)
C15 H15 0.9500
C16 C17 1.378(6)
C16 H16 0.9500
C17 C18 1.403(5)
C17 H17 0.9500
C18 C19 1.387(4)
C18 C20 1.461(5)
C20 N2 1.281(8)
C20 N2A 1.284(13)
C20 H20 0.9500
N2 C21 1.424(9)
C21 C29 1.392(9)
C21 C22 1.414(7)
C22 C26 1.378(9)
C22 C23 1.526(9)
C23 C24 1.521(9)
C23 C25 1.523(9)
C23 H23 1.0000
C24 H24A 0.9800
C24 H24B 0.9800
C24 H24C 0.9800
C25 H25A 0.9800
C25 H25B 0.9800
C25 H25C 0.9800
C26 C27 1.366(9)
C26 H26 0.9500
C27 C28 1.382(9)
C27 H27 0.9500
C28 C29 1.389(8)
C28 H28 0.9500
C29 C30 1.524(9)
C30 C32 1.508(11)
C30 C31 1.530(11)
C30 H30 1.0000
C31 H31A 0.9800
C31 H31B 0.9800
C31 H31C 0.9800
C32 H32A 0.9800
C32 H32B 0.9800
C32 H32C 0.9800
N2A C21A 1.439(13)
C21A C29A 1.382(12)
C21A C22A 1.422(12)
C22A C26A 1.375(13)
C22A C23A 1.524(12)
C23A C25A 1.535(12)
C23A C24A 1.536(11)
C23A H23A 1.0000
C24A H24D 0.9800
C24A H24E 0.9800
C24A H24F 0.9800
C25A H25D 0.9800
C25A H25E 0.9800
C25A H25F 0.9800
C26A C27A 1.371(13)
C26A H26A 0.9500
C27A C28A 1.369(12)
C27A H27A 0.9500
C28A C29A 1.386(12)
C28A H28A 0.9500
C29A C30A 1.528(12)
C30A C32A 1.503(14)
C30A C31A 1.536(14)
C30A H30A 1.0000
C31A H31D 0.9800
C31A H31E 0.9800
C31A H31F 0.9800
C32A H32D 0.9800
C32A H32E 0.9800
C32A H32F 0.9800
